data_2238714
loop_
_publ_author_name
'O\'smia\/lowski, Borys'
'Valkonen, Arto'
'Checi\'nska, Lilianna'

_publ_section_title
;
 <i>N</i>-[2-(2,2-Dimethylpropanamido)pyrimidin-4-yl]-2,2-dimethylpropanamide
 <i>n</i>-hexane 0.25-solvate hemihydrate
;
_journal_coeditor_code CV5431
_journal_issue 11
_journal_name_full 'Acta Crystallographica Section E'
_journal_page_first o1617
_journal_page_last o1618
_journal_paper_doi 10.1107/S160053681302713X
_journal_volume 69
_journal_year 2013
_chemical_formula_iupac '2C14 H22 N4 O2, 0.5C6 H14, H2 O'
_chemical_formula_moiety '2(C14 H22 N4 O2), 0.5(C6 H14), H2 O'
_chemical_formula_sum 'C31 H53 N8 O5'
_chemical_formula_weight 617.81
_chemical_name_systematic
;
<i>N</i>-[2-(2,2-Dimethylpropanamido)pyrimidin-4-yl]-2,2-dimethylpropanamide
<i>n</i>-hexane 0.25-solvate hemihydrate
;
_space_group_crystal_system triclinic
_space_group_IT_number 2
_space_group_name_Hall '-P 1'
_space_group_name_H-M_alt 'P -1'
_symmetry_space_group_name_Hall '-P 1'
_symmetry_space_group_name_H-M 'P -1'
_atom_sites_solution_hydrogens geom
_atom_sites_solution_primary direct
_atom_sites_solution_secondary difmap
_audit_creation_method SHELXL-2013
_cell_angle_alpha 88.060(3)
_cell_angle_beta 73.093(4)
_cell_angle_gamma 74.179(3)
_cell_formula_units_Z 2
_cell_length_a 10.6055(5)
_cell_length_b 12.2181(6)
_cell_length_c 14.9774(7)
_cell_measurement_reflns_used 7150
_cell_measurement_temperature 123(2)
_cell_measurement_theta_max 28.283
_cell_measurement_theta_min 0.407
_cell_volume 1784.35(16)
_computing_cell_refinement 'DENZO-SMN (Otwinowski & Minor, 1997)'
_computing_data_collection 'COLLECT (Bruker, 2008)'
_computing_data_reduction 'DENZO-SMN (Otwinowski & Minor, 1997)'
_computing_molecular_graphics 'PLATON (Spek, 2009)'
_computing_publication_material 'SHELXL2013 (Sheldrick, 2008) and publCIF (Westrip, 2010)'
_computing_structure_refinement 'SHELXL2013 (Sheldrick, 2008)'
_computing_structure_solution 'SIR2004 (Burla <i>et al.</i>, 2005)'
_diffrn_ambient_temperature 123(2)
_diffrn_detector_area_resol_mean 9
_diffrn_measured_fraction_theta_full 0.994
_diffrn_measured_fraction_theta_max 0.994
_diffrn_measurement_device_type 'Bruker--Nonius KappaCCD with APEXII detector'
_diffrn_measurement_method '\f and \w scans'
_diffrn_radiation_monochromator graphite
_diffrn_radiation_source 'fine-focus sealed tube'
_diffrn_radiation_type MoK\a
_diffrn_radiation_wavelength 0.71073
_diffrn_reflns_av_R_equivalents 0.0998
_diffrn_reflns_limit_h_max 12
_diffrn_reflns_limit_h_min -12
_diffrn_reflns_limit_k_max 14
_diffrn_reflns_limit_k_min -14
_diffrn_reflns_limit_l_max 17
_diffrn_reflns_limit_l_min -16
_diffrn_reflns_number 21621
_diffrn_reflns_theta_full 25.242
_diffrn_reflns_theta_max 25.246
_diffrn_reflns_theta_min 2.297
_exptl_absorpt_coefficient_mu 0.079
_exptl_absorpt_correction_T_max 0.9968
_exptl_absorpt_correction_T_min 0.9766
_exptl_absorpt_correction_type multi-scan
_exptl_absorpt_process_details '(SADABS; Sheldrick, 2004)'
_exptl_crystal_colour colourless
_exptl_crystal_density_diffrn 1.150
_exptl_crystal_density_method 'not measured'
_exptl_crystal_description needle
_exptl_crystal_F_000 670
_exptl_crystal_size_max 0.300
_exptl_crystal_size_mid 0.050
_exptl_crystal_size_min 0.040
_refine_diff_density_max 0.351
_refine_diff_density_min -0.244
_refine_ls_extinction_method none
_refine_ls_goodness_of_fit_ref 1.043
_refine_ls_hydrogen_treatment mixed
_refine_ls_matrix_type full
_refine_ls_number_parameters 451
_refine_ls_number_reflns 6422
_refine_ls_number_restraints 101
_refine_ls_restrained_S_all 1.040
_refine_ls_R_factor_all 0.1609
_refine_ls_R_factor_gt 0.0786
_refine_ls_shift/su_max 0.001
_refine_ls_shift/su_mean 0.000
_refine_ls_structure_factor_coef Fsqd
_refine_ls_weighting_details 'w=1/[\s^2^(Fo^2^)+(0.0128P)^2^+3.1862P] where P=(Fo^2^+2Fc^2^)/3'
_refine_ls_weighting_scheme calc
_refine_ls_wR_factor_gt 0.1319
_refine_ls_wR_factor_ref 0.1636
_reflns_number_gt 3597
_reflns_number_total 6422
_reflns_threshold_expression I>2\s(I)
_cod_data_source_file cv5431.cif
_cod_data_source_block I
_cod_original_cell_volume 1784.36(16)
_cod_database_code 2238714
_shelx_space_group_comment
;
The symmetry employed for this shelxl refinement is uniquely defined
by the following loop, which should always be used as a source of
symmetry information in preference to the above space-group names.
They are only intended as comments.
;
_shelx_estimated_absorpt_t_min 0.977
_shelx_estimated_absorpt_t_max 0.997
_shelxl_version_number .2013

loop_
_space_group_symop_operation_xyz
'x, y, z'
'-x, -y, -z'

loop_
_atom_site_type_symbol
_atom_site_label
_atom_site_fract_x
_atom_site_fract_y
_atom_site_fract_z
_atom_site_U_iso_or_equiv
_atom_site_adp_type
_atom_site_calc_flag
_atom_site_occupancy
_atom_site_disorder_assembly
_atom_site_disorder_group
O O8 0.3412(3) 0.46261(19) 0.05984(17) 0.0307(6) Uani d 1 . .
O O14 0.4845(3) 0.3749(2) 0.46471(17) 0.0358(7) Uani d 1 . .
N N1 0.3512(3) 0.5088(2) 0.2372(2) 0.0233(7) Uani d 1 . .
N N3 0.3818(3) 0.6952(2) 0.2389(2) 0.0285(8) Uani d 1 . .
N N7 0.3042(3) 0.6391(2) 0.1249(2) 0.0256(7) Uani d 1 . .
H H7 0.287(4) 0.7128(17) 0.117(2) 0.031 Uiso d 1 . .
N N13 0.4056(3) 0.3746(2) 0.3391(2) 0.0262(7) Uani d 1 . .
H H13 0.395(4) 0.333(3) 0.297(2) 0.031 Uiso d 1 . .
C C2 0.3483(4) 0.6108(3) 0.2042(2) 0.0234(8) Uani d 1 . .
C C4 0.4134(4) 0.6713(3) 0.3196(3) 0.0304(9) Uani d 1 . .
H H4 0.4324 0.7296 0.3496 0.037 Uiso calc 1 . .
C C5 0.4204(4) 0.5693(3) 0.3616(3) 0.0266(9) Uani d 1 . .
H H5 0.4425 0.5559 0.4188 0.032 Uiso calc 1 . .
C C6 0.3925(4) 0.4870(3) 0.3142(2) 0.0240(8) Uani d 1 . .
C C8 0.3040(4) 0.5661(3) 0.0571(2) 0.0235(8) Uani d 1 . .
C C9 0.2520(4) 0.6243(3) -0.0223(2) 0.0241(8) Uani d 1 . .
C C10 0.3278(5) 0.7128(4) -0.0646(3) 0.0516(13) Uani d 1 . .
H H10A 0.3121 0.7713 -0.0163 0.077 Uiso calc 1 . .
H H10B 0.2935 0.7483 -0.1157 0.077 Uiso calc 1 . .
H H10C 0.4262 0.6754 -0.0887 0.077 Uiso calc 1 . .
C C11 0.0990(4) 0.6824(4) 0.0157(3) 0.0479(12) Uani d 1 . .
H H11A 0.0835 0.7404 0.0642 0.072 Uiso calc 1 . .
H H11B 0.0506 0.6256 0.0424 0.072 Uiso calc 1 . .
H H11C 0.0644 0.7184 -0.0352 0.072 Uiso calc 1 . .
C C12 0.2773(5) 0.5344(3) -0.0978(3) 0.0490(12) Uani d 1 . .
H H12A 0.2445 0.5706 -0.1493 0.073 Uiso calc 1 . .
H H12B 0.2281 0.4780 -0.0717 0.073 Uiso calc 1 . .
H H12C 0.3757 0.4966 -0.1211 0.073 Uiso calc 1 . .
C C14 0.4569(4) 0.3226(3) 0.4087(2) 0.0249(8) Uani d 1 . .
C C15 0.4773(4) 0.1939(3) 0.4109(3) 0.0348(10) Uani d 1 . .
C C16 0.3527(12) 0.1542(14) 0.4115(16) 0.049(4) Uani d 0.6 A 1
H H16A 0.3759 0.0709 0.4125 0.074 Uiso calc 0.6 A 1
H H16B 0.3252 0.1788 0.3554 0.074 Uiso calc 0.6 A 1
H H16C 0.2769 0.1873 0.4672 0.074 Uiso calc 0.6 A 1
C C17 0.580(3) 0.145(2) 0.3155(10) 0.051(4) Uani d 0.6 A 1
H H17A 0.5968 0.0616 0.3125 0.077 Uiso calc 0.6 A 1
H H17B 0.6658 0.1637 0.3080 0.077 Uiso calc 0.6 A 1
H H17C 0.5409 0.1770 0.2653 0.077 Uiso calc 0.6 A 1
C C18 0.5496(13) 0.1468(16) 0.4841(8) 0.055(4) Uani d 0.6 A 1
H H18A 0.5631 0.0642 0.4858 0.083 Uiso calc 0.6 A 1
H H18B 0.4934 0.1826 0.5455 0.083 Uiso calc 0.6 A 1
H H18C 0.6388 0.1632 0.4680 0.083 Uiso calc 0.6 A 1
C C16B 0.3332(17) 0.182(2) 0.425(2) 0.049(5) Uani d 0.4 A 2
H H16G 0.3356 0.1015 0.4267 0.074 Uiso calc 0.4 A 2
H H16H 0.2996 0.2159 0.3728 0.074 Uiso calc 0.4 A 2
H H16I 0.2719 0.2221 0.4837 0.074 Uiso calc 0.4 A 2
C C17B 0.596(4) 0.128(3) 0.3298(18) 0.057(6) Uani d 0.4 A 2
H H17G 0.6042 0.0467 0.3344 0.085 Uiso calc 0.4 A 2
H H17H 0.6810 0.1432 0.3322 0.085 Uiso calc 0.4 A 2
H H17I 0.5782 0.1533 0.2706 0.085 Uiso calc 0.4 A 2
C C18B 0.493(2) 0.162(2) 0.5081(10) 0.057(5) Uani d 0.4 A 2
H H18G 0.5070 0.0797 0.5141 0.086 Uiso calc 0.4 A 2
H H18H 0.4102 0.2028 0.5563 0.086 Uiso calc 0.4 A 2
H H18I 0.5723 0.1829 0.5158 0.086 Uiso calc 0.4 A 2
O O8A 0.5012(3) 0.06266(19) 0.11110(18) 0.0308(6) Uani d 1 . .
O O14A -0.1719(3) 0.2917(2) 0.2818(2) 0.0401(7) Uani d 1 . .
N N1A 0.2274(3) 0.0794(2) 0.2012(2) 0.0241(7) Uani d 1 . .
N N3A 0.1930(3) -0.0951(2) 0.1596(2) 0.0291(8) Uani d 1 . .
N N7A 0.4086(3) -0.0859(2) 0.1563(2) 0.0278(7) Uani d 1 . .
H H7A 0.424(4) -0.1590(17) 0.163(3) 0.033 Uiso d 1 . .
N N13A 0.0596(3) 0.2457(2) 0.2438(2) 0.0278(7) Uani d 1 . .
H H13A 0.134(3) 0.268(3) 0.238(3) 0.033 Uiso d 1 . .
C C2A 0.2704(4) -0.0302(3) 0.1724(2) 0.0246(8) Uani d 1 . .
C C4A 0.0594(4) -0.0408(3) 0.1783(3) 0.0319(9) Uani d 1 . .
H H4A -0.0004 -0.0836 0.1721 0.038 Uiso calc 1 . .
C C5A 0.0030(4) 0.0726(3) 0.2060(3) 0.0296(9) Uani d 1 . .
H H5A -0.0920 0.1087 0.2172 0.035 Uiso calc 1 . .
C C6A 0.0941(4) 0.1311(3) 0.2166(2) 0.0258(9) Uani d 1 . .
C C8A 0.5165(4) -0.0389(3) 0.1257(2) 0.0236(8) Uani d 1 . .
C C9A 0.6589(4) -0.1224(3) 0.1082(2) 0.0245(8) Uani d 1 . .
C C10A 0.6809(4) -0.2132(3) 0.0330(3) 0.0382(10) Uani d 1 . .
H H10D 0.7725 -0.2662 0.0219 0.057 Uiso calc 1 . .
H H10E 0.6728 -0.1764 -0.0250 0.057 Uiso calc 1 . .
H H10F 0.6116 -0.2550 0.0541 0.057 Uiso calc 1 . .
C C11A 0.6756(4) -0.1802(3) 0.1980(3) 0.0378(10) Uani d 1 . .
H H11D 0.7674 -0.2333 0.1852 0.057 Uiso calc 1 . .
H H11E 0.6065 -0.2219 0.2205 0.057 Uiso calc 1 . .
H H11F 0.6638 -0.1223 0.2457 0.057 Uiso calc 1 . .
C C12A 0.7650(4) -0.0561(3) 0.0739(3) 0.0340(10) Uani d 1 . .
H H12D 0.8572 -0.1083 0.0619 0.051 Uiso calc 1 . .
H H12E 0.7513 0.0024 0.1217 0.051 Uiso calc 1 . .
H H12F 0.7548 -0.0196 0.0162 0.051 Uiso calc 1 . .
C C14A -0.0697(4) 0.3197(3) 0.2778(2) 0.0283(9) Uani d 1 . .
C C15A -0.0712(4) 0.4379(3) 0.3093(3) 0.0303(9) Uani d 1 . .
C C16A 0.0042(5) 0.4278(4) 0.3835(3) 0.0526(13) Uani d 1 . .
H H16D 0.0024 0.5039 0.4034 0.079 Uiso calc 1 . .
H H16E 0.0994 0.3825 0.3573 0.079 Uiso calc 1 . .
H H16F -0.0411 0.3904 0.4375 0.079 Uiso calc 1 . .
C C17A 0.0004(4) 0.4968(3) 0.2252(3) 0.0396(11) Uani d 1 . .
H H17D -0.0007 0.5725 0.2455 0.059 Uiso calc 1 . .
H H17E -0.0480 0.5043 0.1776 0.059 Uiso calc 1 . .
H H17F 0.0954 0.4511 0.1987 0.059 Uiso calc 1 . .
C C18A -0.2197(4) 0.5074(3) 0.3492(3) 0.0453(11) Uani d 1 . .
H H18D -0.2227 0.5835 0.3699 0.068 Uiso calc 1 . .
H H18E -0.2655 0.4693 0.4023 0.068 Uiso calc 1 . .
H H18F -0.2666 0.5141 0.3009 0.068 Uiso calc 1 . .
O O1 0.3274(3) 0.2837(2) 0.19608(18) 0.0267(6) Uani d 1 . .
H H1A 0.367(4) 0.219(2) 0.168(2) 0.040 Uiso d 1 . .
H H1B 0.341(4) 0.336(3) 0.161(2) 0.040 Uiso d 1 . .
C C19 0.0268(6) 0.7745(4) 0.3857(4) 0.0705(16) Uani d 1 . .
H H19A 0.0798 0.6973 0.3935 0.106 Uiso calc 0.6 B 1
H H19B 0.0354 0.7854 0.3193 0.106 Uiso calc 0.6 B 1
H H19C -0.0699 0.7851 0.4205 0.106 Uiso calc 0.6 B 1
H H19D 0.0647 0.6924 0.3894 0.106 Uiso calc 0.4 C 2
H H19E 0.0794 0.8003 0.3278 0.106 Uiso calc 0.4 C 2
H H19F -0.0692 0.7906 0.3865 0.106 Uiso calc 0.4 C 2
C C20 0.0808(9) 0.8604(8) 0.4226(8) 0.062(3) Uani d 0.6 D 1
H H20A 0.1341 0.8212 0.4644 0.074 Uiso calc 0.6 D 1
H H20B 0.1455 0.8850 0.3690 0.074 Uiso calc 0.6 D 1
C C20B 0.0356(16) 0.8381(9) 0.4706(8) 0.057(4) Uani d 0.4 D 2
H H20C -0.0158 0.8098 0.5287 0.068 Uiso calc 0.4 D 2
H H20D 0.1327 0.8194 0.4701 0.068 Uiso calc 0.4 D 2
C C21 -0.0176(6) 0.9607(4) 0.4725(4) 0.0702(16) Uani d 1 . .
H H21A -0.0932 0.9351 0.5157 0.084 Uiso calc 0.6 D 1
H H21B -0.0562 1.0066 0.4261 0.084 Uiso calc 0.6 D 1
H H21C -0.1187 0.9775 0.4932 0.084 Uiso calc 0.4 D 2
H H21D 0.0081 0.9829 0.4069 0.084 Uiso calc 0.4 D 2

loop_
_atom_site_aniso_label
_atom_site_aniso_U_11
_atom_site_aniso_U_22
_atom_site_aniso_U_33
_atom_site_aniso_U_12
_atom_site_aniso_U_13
_atom_site_aniso_U_23
O8 0.0437(18) 0.0156(13) 0.0338(15) -0.0028(12) -0.0177(13) 0.0011(11)
O14 0.0485(19) 0.0318(15) 0.0313(15) -0.0069(13) -0.0216(14) -0.0006(12)
N1 0.0280(19) 0.0180(15) 0.0295(17) -0.0078(13) -0.0159(14) 0.0030(13)
N3 0.034(2) 0.0175(16) 0.0382(19) -0.0080(14) -0.0167(16) 0.0020(14)
N7 0.032(2) 0.0144(15) 0.0355(18) -0.0059(14) -0.0184(15) 0.0034(14)
N13 0.039(2) 0.0172(16) 0.0276(17) -0.0072(14) -0.0189(15) 0.0037(13)
C2 0.027(2) 0.0165(18) 0.030(2) -0.0055(16) -0.0129(17) 0.0023(15)
C4 0.031(2) 0.023(2) 0.040(2) -0.0082(17) -0.0135(19) -0.0071(17)
C5 0.029(2) 0.025(2) 0.030(2) -0.0089(17) -0.0129(18) 0.0015(16)
C6 0.023(2) 0.0225(19) 0.026(2) -0.0062(16) -0.0078(17) 0.0005(16)
C8 0.019(2) 0.023(2) 0.027(2) -0.0051(16) -0.0056(16) 0.0030(16)
C9 0.026(2) 0.0224(18) 0.0233(19) -0.0047(16) -0.0092(16) 0.0057(15)
C10 0.068(3) 0.045(3) 0.053(3) -0.028(2) -0.026(3) 0.023(2)
C11 0.034(3) 0.061(3) 0.042(3) 0.004(2) -0.016(2) 0.010(2)
C12 0.068(3) 0.036(2) 0.039(2) 0.004(2) -0.027(2) -0.002(2)
C14 0.021(2) 0.0254(19) 0.026(2) -0.0057(16) -0.0052(17) 0.0038(16)
C15 0.046(3) 0.025(2) 0.046(2) -0.0164(18) -0.027(2) 0.0111(18)
C16 0.047(6) 0.034(8) 0.084(8) -0.021(5) -0.036(6) 0.010(6)
C17 0.055(7) 0.016(6) 0.081(7) 0.006(4) -0.033(5) 0.000(5)
C18 0.069(8) 0.041(7) 0.082(7) -0.025(7) -0.056(6) 0.032(6)
C16B 0.056(8) 0.026(9) 0.063(9) -0.024(7) -0.003(7) 0.017(7)
C17B 0.050(10) 0.031(11) 0.088(11) -0.007(8) -0.020(10) 0.002(9)
C18B 0.087(13) 0.044(8) 0.058(8) -0.015(11) -0.052(8) 0.020(7)
O8A 0.0267(16) 0.0167(13) 0.0484(16) -0.0057(11) -0.0105(13) 0.0062(11)
O14A 0.0256(17) 0.0328(16) 0.061(2) -0.0081(13) -0.0100(14) -0.0021(13)
N1A 0.0225(19) 0.0166(15) 0.0345(17) -0.0053(13) -0.0103(14) 0.0016(13)
N3A 0.030(2) 0.0208(16) 0.0425(19) -0.0107(15) -0.0159(16) 0.0030(14)
N7A 0.0260(19) 0.0146(15) 0.047(2) -0.0060(14) -0.0175(16) 0.0045(14)
N13A 0.023(2) 0.0195(16) 0.0410(19) -0.0089(14) -0.0061(16) -0.0016(14)
C2A 0.026(2) 0.0202(19) 0.030(2) -0.0070(17) -0.0110(17) 0.0066(16)
C4A 0.031(3) 0.026(2) 0.047(2) -0.0133(18) -0.019(2) 0.0019(18)
C5A 0.022(2) 0.025(2) 0.043(2) -0.0055(17) -0.0113(18) -0.0041(17)
C6A 0.026(2) 0.0202(19) 0.031(2) -0.0051(17) -0.0103(17) 0.0018(16)
C8A 0.026(2) 0.0194(19) 0.0271(19) -0.0041(16) -0.0131(17) 0.0006(15)
C9A 0.024(2) 0.0181(18) 0.033(2) -0.0031(15) -0.0123(17) 0.0007(15)
C10A 0.039(3) 0.025(2) 0.049(3) 0.0015(18) -0.019(2) -0.0084(18)
C11A 0.038(3) 0.033(2) 0.043(2) -0.0048(19) -0.018(2) 0.0049(19)
C12A 0.024(2) 0.033(2) 0.043(2) -0.0019(18) -0.0111(19) -0.0002(18)
C14A 0.025(2) 0.029(2) 0.027(2) -0.0035(18) -0.0050(17) 0.0010(16)
C15A 0.028(2) 0.029(2) 0.033(2) -0.0038(17) -0.0112(18) -0.0036(17)
C16A 0.068(4) 0.043(3) 0.051(3) -0.007(2) -0.030(3) -0.008(2)
C17A 0.039(3) 0.024(2) 0.052(3) -0.0083(19) -0.008(2) -0.0008(19)
C18A 0.036(3) 0.034(2) 0.053(3) -0.003(2) 0.002(2) -0.013(2)
O1 0.0328(17) 0.0163(13) 0.0333(15) -0.0067(12) -0.0131(13) 0.0009(11)
C19 0.073(4) 0.056(3) 0.070(4) -0.025(3) 0.005(3) -0.013(3)
C20 0.038(6) 0.059(6) 0.075(7) -0.017(5) 0.007(5) -0.020(6)
C20B 0.049(10) 0.041(7) 0.062(9) -0.014(6) 0.010(7) 0.008(7)
C21 0.075(4) 0.059(3) 0.077(4) -0.021(3) -0.019(3) -0.007(3)

loop_
_atom_type_symbol
_atom_type_description
_atom_type_scat_dispersion_real
_atom_type_scat_dispersion_imag
_atom_type_scat_source
C C 0.0033 0.0016 'International Tables Vol C Tables 4.2.6.8 and 6.1.1.4'
H H 0.0000 0.0000 'International Tables Vol C Tables 4.2.6.8 and 6.1.1.4'
N N 0.0061 0.0033 'International Tables Vol C Tables 4.2.6.8 and 6.1.1.4'
O O 0.0106 0.0060 'International Tables Vol C Tables 4.2.6.8 and 6.1.1.4'

loop_
_geom_angle_atom_site_label_1
_geom_angle_atom_site_label_2
_geom_angle_atom_site_label_3
_geom_angle_site_symmetry_1
_geom_angle_site_symmetry_3
_geom_angle
C2 N1 C6 . . 116.2(3)
C2 N3 C4 . . 113.6(3)
C8 N7 C2 . . 127.7(3)
C8 N7 H7 . . 120(2)
C2 N7 H7 . . 112(2)
C14 N13 C6 . . 127.1(3)
C14 N13 H13 . . 120(2)
C6 N13 H13 . . 112(2)
N1 C2 N3 . . 127.5(3)
N1 C2 N7 . . 118.9(3)
N3 C2 N7 . . 113.7(3)
N3 C4 C5 . . 125.0(3)
N3 C4 H4 . . 117.5
C5 C4 H4 . . 117.5
C4 C5 C6 . . 114.9(3)
C4 C5 H5 . . 122.5
C6 C5 H5 . . 122.5
N1 C6 C5 . . 122.4(3)
N1 C6 N13 . . 112.6(3)
C5 C6 N13 . . 124.9(3)
O8 C8 N7 . . 123.0(3)
O8 C8 C9 . . 122.1(3)
N7 C8 C9 . . 114.9(3)
C12 C9 C11 . . 110.0(3)
C12 C9 C8 . . 108.6(3)
C11 C9 C8 . . 108.9(3)
C12 C9 C10 . . 108.8(3)
C11 C9 C10 . . 109.6(3)
C8 C9 C10 . . 110.9(3)
C9 C10 H10A . . 109.5
C9 C10 H10B . . 109.5
H10A C10 H10B . . 109.5
C9 C10 H10C . . 109.5
H10A C10 H10C . . 109.5
H10B C10 H10C . . 109.5
C9 C11 H11A . . 109.5
C9 C11 H11B . . 109.5
H11A C11 H11B . . 109.5
C9 C11 H11C . . 109.5
H11A C11 H11C . . 109.5
H11B C11 H11C . . 109.5
C9 C12 H12A . . 109.5
C9 C12 H12B . . 109.5
H12A C12 H12B . . 109.5
C9 C12 H12C . . 109.5
H12A C12 H12C . . 109.5
H12B C12 H12C . . 109.5
O14 C14 N13 . . 122.6(3)
O14 C14 C15 . . 122.2(3)
N13 C14 C15 . . 115.2(3)
C16 C15 C18 . . 117.0(11)
C17B C15 C16B . . 120(2)
C16 C15 C14 . . 115.5(7)
C17B C15 C14 . . 112.8(18)
C18 C15 C14 . . 109.1(8)
C16B C15 C14 . . 103.2(10)
C17B C15 C18B . . 114.3(16)
C16B C15 C18B . . 99.5(15)
C14 C15 C18B . . 105.2(12)
C16 C15 C17 . . 102.4(16)
C18 C15 C17 . . 106.1(11)
C14 C15 C17 . . 105.5(11)
C15 C16 H16A . . 109.5
C15 C16 H16B . . 109.5
H16A C16 H16B . . 109.5
C15 C16 H16C . . 109.5
H16A C16 H16C . . 109.5
H16B C16 H16C . . 109.5
C15 C17 H17A . . 109.5
C15 C17 H17B . . 109.5
H17A C17 H17B . . 109.5
C15 C17 H17C . . 109.5
H17A C17 H17C . . 109.5
H17B C17 H17C . . 109.5
C15 C18 H18A . . 109.5
C15 C18 H18B . . 109.5
H18A C18 H18B . . 109.5
C15 C18 H18C . . 109.5
H18A C18 H18C . . 109.5
H18B C18 H18C . . 109.5
C15 C16B H16G . . 109.5
C15 C16B H16H . . 109.5
H16G C16B H16H . . 109.5
C15 C16B H16I . . 109.5
H16G C16B H16I . . 109.5
H16H C16B H16I . . 109.5
C15 C17B H17G . . 109.5
C15 C17B H17H . . 109.5
H17G C17B H17H . . 109.5
C15 C17B H17I . . 109.5
H17G C17B H17I . . 109.5
H17H C17B H17I . . 109.5
C15 C18B H18G . . 109.5
C15 C18B H18H . . 109.5
H18G C18B H18H . . 109.5
C15 C18B H18I . . 109.5
H18G C18B H18I . . 109.5
H18H C18B H18I . . 109.5
C2A N1A C6A . . 116.9(3)
C2A N3A C4A . . 114.4(3)
C8A N7A C2A . . 126.9(3)
C8A N7A H7A . . 120(3)
C2A N7A H7A . . 113(3)
C14A N13A C6A . . 127.9(3)
C14A N13A H13A . . 121(2)
C6A N13A H13A . . 111(3)
N1A C2A N3A . . 126.7(3)
N1A C2A N7A . . 117.9(3)
N3A C2A N7A . . 115.3(3)
N3A C4A C5A . . 124.4(3)
N3A C4A H4A . . 117.8
C5A C4A H4A . . 117.8
C4A C5A C6A . . 115.8(4)
C4A C5A H5A . . 122.1
C6A C5A H5A . . 122.1
N1A C6A N13A . . 112.8(3)
N1A C6A C5A . . 121.7(3)
N13A C6A C5A . . 125.5(3)
O8A C8A N7A . . 122.8(3)
O8A C8A C9A . . 121.7(3)
N7A C8A C9A . . 115.4(3)
C12A C9A C8A . . 108.2(3)
C12A C9A C10A . . 109.1(3)
C8A C9A C10A . . 109.9(3)
C12A C9A C11A . . 109.5(3)
C8A C9A C11A . . 110.8(3)
C10A C9A C11A . . 109.4(3)
C9A C10A H10D . . 109.5
C9A C10A H10E . . 109.5
H10D C10A H10E . . 109.5
C9A C10A H10F . . 109.5
H10D C10A H10F . . 109.5
H10E C10A H10F . . 109.5
C9A C11A H11D . . 109.5
C9A C11A H11E . . 109.5
H11D C11A H11E . . 109.5
C9A C11A H11F . . 109.5
H11D C11A H11F . . 109.5
H11E C11A H11F . . 109.5
C9A C12A H12D . . 109.5
C9A C12A H12E . . 109.5
H12D C12A H12E . . 109.5
C9A C12A H12F . . 109.5
H12D C12A H12F . . 109.5
H12E C12A H12F . . 109.5
O14A C14A N13A . . 121.9(3)
O14A C14A C15A . . 123.7(3)
N13A C14A C15A . . 114.4(3)
C18A C15A C14A . . 108.4(3)
C18A C15A C16A . . 110.2(3)
C14A C15A C16A . . 110.1(3)
C18A C15A C17A . . 109.6(3)
C14A C15A C17A . . 109.6(3)
C16A C15A C17A . . 109.0(4)
C15A C16A H16D . . 109.5
C15A C16A H16E . . 109.5
H16D C16A H16E . . 109.5
C15A C16A H16F . . 109.5
H16D C16A H16F . . 109.5
H16E C16A H16F . . 109.5
C15A C17A H17D . . 109.5
C15A C17A H17E . . 109.5
H17D C17A H17E . . 109.5
C15A C17A H17F . . 109.5
H17D C17A H17F . . 109.5
H17E C17A H17F . . 109.5
C15A C18A H18D . . 109.5
C15A C18A H18E . . 109.5
H18D C18A H18E . . 109.5
C15A C18A H18F . . 109.5
H18D C18A H18F . . 109.5
H18E C18A H18F . . 109.5
H1A O1 H1B . . 111(4)
C20 C19 H19A . . 109.5
C20 C19 H19B . . 109.5
H19A C19 H19B . . 109.5
C20 C19 H19C . . 109.5
H19A C19 H19C . . 109.5
H19B C19 H19C . . 109.5
C20B C19 H19D . . 109.5
C20B C19 H19E . . 109.5
H19D C19 H19E . . 109.5
C20B C19 H19F . . 109.5
H19D C19 H19F . . 109.5
H19E C19 H19F . . 109.5
C21 C20 C19 . . 117.4(7)
C21 C20 H20A . . 107.9
C19 C20 H20A . . 107.9
C21 C20 H20B . . 107.9
C19 C20 H20B . . 107.9
H20A C20 H20B . . 107.2
C21 C20B C19 . . 114.3(9)
C21 C20B H20C . . 108.7
C19 C20B H20C . . 108.7
C21 C20B H20D . . 108.7
C19 C20B H20D . . 108.7
H20C C20B H20D . . 107.6
C20 C21 C21 . 2_576 122.8(7)
C20B C21 C21 . 2_576 123.2(8)
C20 C21 H21A . . 106.6
C21 C21 H21A 2_576 . 106.6
C20 C21 H21B . . 106.6
C21 C21 H21B 2_576 . 106.6
H21A C21 H21B . . 106.6
C20B C21 H21C . . 106.5
C21 C21 H21C 2_576 . 106.5
C20B C21 H21D . . 106.5
C21 C21 H21D 2_576 . 106.5
H21C C21 H21D . . 106.5

loop_
_geom_bond_atom_site_label_1
_geom_bond_atom_site_label_2
_geom_bond_site_symmetry_2
_geom_bond_distance
O8 C8 . 1.221(4)
O14 C14 . 1.216(4)
N1 C2 . 1.321(4)
N1 C6 . 1.343(4)
N3 C2 . 1.343(4)
N3 C4 . 1.347(5)
N7 C8 . 1.375(4)
N7 C2 . 1.398(5)
N7 H7 . 0.881(18)
N13 C14 . 1.372(5)
N13 C6 . 1.392(4)
N13 H13 . 0.870(18)
C4 C5 . 1.370(5)
C4 H4 . 0.9500
C5 C6 . 1.391(5)
C5 H5 . 0.9500
C8 C9 . 1.528(5)
C9 C12 . 1.517(5)
C9 C11 . 1.524(5)
C9 C10 . 1.532(5)
C10 H10A . 0.9800
C10 H10B . 0.9800
C10 H10C . 0.9800
C11 H11A . 0.9800
C11 H11B . 0.9800
C11 H11C . 0.9800
C12 H12A . 0.9800
C12 H12B . 0.9800
C12 H12C . 0.9800
C14 C15 . 1.529(5)
C15 C16 . 1.524(10)
C15 C17B . 1.525(13)
C15 C18 . 1.526(10)
C15 C16B . 1.527(13)
C15 C18B . 1.539(12)
C15 C17 . 1.543(10)
C16 H16A . 0.9800
C16 H16B . 0.9800
C16 H16C . 0.9800
C17 H17A . 0.9800
C17 H17B . 0.9800
C17 H17C . 0.9800
C18 H18A . 0.9800
C18 H18B . 0.9800
C18 H18C . 0.9800
C16B H16G . 0.9800
C16B H16H . 0.9800
C16B H16I . 0.9800
C17B H17G . 0.9800
C17B H17H . 0.9800
C17B H17I . 0.9800
C18B H18G . 0.9800
C18B H18H . 0.9800
C18B H18I . 0.9800
O8A C8A . 1.227(4)
O14A C14A . 1.208(4)
N1A C2A . 1.334(4)
N1A C6A . 1.336(5)
N3A C2A . 1.339(4)
N3A C4A . 1.340(5)
N7A C8A . 1.373(5)
N7A C2A . 1.390(5)
N7A H7A . 0.871(18)
N13A C14A . 1.381(5)
N13A C6A . 1.391(4)
N13A H13A . 0.886(18)
C4A C5A . 1.375(5)
C4A H4A . 0.9500
C5A C6A . 1.394(5)
C5A H5A . 0.9500
C8A C9A . 1.529(5)
C9A C12A . 1.523(5)
C9A C10A . 1.530(5)
C9A C11A . 1.531(5)
C10A H10D . 0.9800
C10A H10E . 0.9800
C10A H10F . 0.9800
C11A H11D . 0.9800
C11A H11E . 0.9800
C11A H11F . 0.9800
C12A H12D . 0.9800
C12A H12E . 0.9800
C12A H12F . 0.9800
C14A C15A . 1.529(5)
C15A C18A . 1.522(5)
C15A C16A . 1.531(5)
C15A C17A . 1.537(5)
C16A H16D . 0.9800
C16A H16E . 0.9800
C16A H16F . 0.9800
C17A H17D . 0.9800
C17A H17E . 0.9800
C17A H17F . 0.9800
C18A H18D . 0.9800
C18A H18E . 0.9800
C18A H18F . 0.9800
O1 H1A . 0.841(19)
O1 H1B . 0.828(18)
C19 C20 . 1.512(9)
C19 C20B . 1.550(12)
C19 H19A . 0.9800
C19 H19B . 0.9800
C19 H19C . 0.9800
C19 H19D . 0.9800
C19 H19E . 0.9800
C19 H19F . 0.9800
C20 C21 . 1.435(9)
C20 H20A . 0.9900
C20 H20B . 0.9900
C20B C21 . 1.447(11)
C20B H20C . 0.9900
C20B H20D . 0.9900
C21 C21 2_576 1.473(10)
C21 H21A . 0.9900
C21 H21B . 0.9900
C21 H21C . 0.9900
C21 H21D . 0.9900

loop_
_geom_hbond_atom_site_label_D
_geom_hbond_atom_site_label_H
_geom_hbond_atom_site_label_A
_geom_hbond_site_symmetry_A
_geom_hbond_distance_DH
_geom_hbond_distance_HA
_geom_hbond_distance_DA
_geom_hbond_angle_DHA
O1 H1A O8A . 0.841(19) 2.08(2) 2.910(3) 167(4)
O1 H1A N1A . 0.841(19) 2.51(4) 2.958(4) 115(3)
O1 H1B O8 . 0.828(18) 2.13(2) 2.943(3) 168(4)
O1 H1B N1 . 0.828(18) 2.48(4) 2.931(4) 115(3)
N7 H7 N3A 1_565 0.881(18) 2.32(2) 3.144(4) 156(3)
N13 H13 O1 . 0.870(18) 2.02(2) 2.864(4) 162(4)
N7A H7A N3 1_545 0.871(18) 2.16(2) 2.958(4) 152(3)
N13A H13A O1 . 0.886(18) 2.02(2) 2.882(4) 164(4)
C5 H5 O14 2_666 0.95 2.37 3.205(5) 147

loop_
_geom_torsion_atom_site_label_1
_geom_torsion_atom_site_label_2
_geom_torsion_atom_site_label_3
_geom_torsion_atom_site_label_4
_geom_torsion_site_symmetry_4
_geom_torsion
C6 N1 C2 N3 . -0.1(6)
C6 N1 C2 N7 . -179.1(3)
C4 N3 C2 N1 . -4.2(5)
C4 N3 C2 N7 . 174.9(3)
C8 N7 C2 N1 . -23.1(6)
C8 N7 C2 N3 . 157.8(3)
C2 N3 C4 C5 . 3.9(6)
N3 C4 C5 C6 . 0.4(6)
C2 N1 C6 C5 . 5.0(5)
C2 N1 C6 N13 . -174.1(3)
C4 C5 C6 N1 . -5.1(5)
C4 C5 C6 N13 . 173.9(4)
C14 N13 C6 N1 . 173.8(3)
C14 N13 C6 C5 . -5.3(6)
C2 N7 C8 O8 . 1.9(6)
C2 N7 C8 C9 . -178.6(3)
O8 C8 C9 C12 . -8.7(5)
N7 C8 C9 C12 . 171.8(3)
O8 C8 C9 C11 . 111.1(4)
N7 C8 C9 C11 . -68.4(4)
O8 C8 C9 C10 . -128.2(4)
N7 C8 C9 C10 . 52.3(4)
C6 N13 C14 O14 . 8.2(6)
C6 N13 C14 C15 . -171.8(3)
O14 C14 C15 C16 . 127.7(10)
N13 C14 C15 C16 . -52.3(10)
O14 C14 C15 C17B . -109(2)
N13 C14 C15 C17B . 71(2)
O14 C14 C15 C18 . -6.4(7)
N13 C14 C15 C18 . 173.6(6)
O14 C14 C15 C16B . 120.1(13)
N13 C14 C15 C16B . -59.9(13)
O14 C14 C15 C18B . 16.2(10)
N13 C14 C15 C18B . -163.8(9)
O14 C14 C15 C17 . -120.0(13)
N13 C14 C15 C17 . 60.0(13)
C6A N1A C2A N3A . -1.8(5)
C6A N1A C2A N7A . -179.7(3)
C4A N3A C2A N1A . 0.0(5)
C4A N3A C2A N7A . 177.9(3)
C8A N7A C2A N1A . -31.5(5)
C8A N7A C2A N3A . 150.3(3)
C2A N3A C4A C5A . 1.8(5)
N3A C4A C5A C6A . -1.7(6)
C2A N1A C6A N13A . -178.2(3)
C2A N1A C6A C5A . 1.9(5)
C14A N13A C6A N1A . -169.9(3)
C14A N13A C6A C5A . 10.0(6)
C4A C5A C6A N1A . -0.3(5)
C4A C5A C6A N13A . 179.9(3)
C2A N7A C8A O8A . 2.1(6)
C2A N7A C8A C9A . -176.3(3)
O8A C8A C9A C12A . 1.1(5)
N7A C8A C9A C12A . 179.4(3)
O8A C8A C9A C10A . -117.9(4)
N7A C8A C9A C10A . 60.4(4)
O8A C8A C9A C11A . 121.0(4)
N7A C8A C9A C11A . -60.6(4)
C6A N13A C14A O14A . -5.3(6)
C6A N13A C14A C15A . 174.7(3)
O14A C14A C15A C18A . 2.7(5)
N13A C14A C15A C18A . -177.3(3)
O14A C14A C15A C16A . 123.3(4)
N13A C14A C15A C16A . -56.7(4)
O14A C14A C15A C17A . -116.8(4)
N13A C14A C15A C17A . 63.2(4)
C20B C19 C20 C21 . -64.2(11)
C20 C19 C20B C21 . 60.4(10)
C19 C20 C21 C20B . 65.7(12)
C19 C20 C21 C21 2_576 167.6(7)
C19 C20B C21 C20 . -60.0(10)
C19 C20B C21 C21 2_576 -160.5(8)
